data_7211342
loop_
_publ_author_name
'Yue, Zhong-Cheng'
'Shen, Li-Xia'
'Wu, Huan-Huan'
'Li, Xing-Hui'
'Niu, Yun-Yin'

_publ_section_title
;
 pH-dependent assembly of metal--organic hybrid compounds based on
 octamolybdates and a new flexible multidentate ligand
;
_journal_issue 46
_journal_name_full CrystEngComm
_journal_page_first 9938
_journal_paper_doi 10.1039/c3ce41223g
_journal_volume 15
_journal_year 2013
_chemical_formula_moiety 'Mo8 O26, C36 H38 Cu N12, 4(H2 O)'
_chemical_formula_sum 'C36 H46 Cu Mo8 N12 O30'
_chemical_formula_weight 1957.91
_chemical_name_systematic
;
 ? 
;
_space_group_crystal_system triclinic
_space_group_IT_number 2
_space_group_name_Hall '-P 1'
_space_group_name_H-M_alt 'P -1'
_symmetry_space_group_name_Hall '-P 1'
_symmetry_space_group_name_H-M 'P -1'
_atom_sites_solution_hydrogens geom
_atom_sites_solution_primary heavy
_atom_sites_solution_secondary difmap
_audit_creation_date 2013-03-22
_audit_creation_method
;
  Olex2 1.2
  (compiled Dec  5 2012 16:20:19, GUI svn.r4385)
;
_cell_angle_alpha 65.070(4)
_cell_angle_beta 71.264(5)
_cell_angle_gamma 68.809(5)
_cell_formula_units_Z 1
_cell_length_a 10.5513(7)
_cell_length_b 12.9013(5)
_cell_length_c 13.0406(6)
_cell_measurement_reflns_used 6037
_cell_measurement_temperature 291(2)
_cell_measurement_theta_max 26.3137
_cell_measurement_theta_min 2.9168
_cell_volume 1470.67(15)
_computing_cell_refinement
;
CrysAlisPro, Agilent Technologies,
Version 1.171.36.21 (release 14-08-2012 CrysAlis171 .NET)
(compiled Sep 14 2012,17:21:16)
;
_computing_data_collection
;
CrysAlisPro, Agilent Technologies,
Version 1.171.36.21 (release 14-08-2012 CrysAlis171 .NET)
(compiled Sep 14 2012,17:21:16)
;
_computing_data_reduction
;
CrysAlisPro, Agilent Technologies,
Version 1.171.36.21 (release 14-08-2012 CrysAlis171 .NET)
(compiled Sep 14 2012,17:21:16)
;
_computing_molecular_graphics
;
O. V. Dolomanov, L. J. Bourhis, R. J. Gildea, J. A. K. Howard and H. Puschmann,
OLEX2: a complete structure solution, refinement and analysis program.
J. Appl. Cryst. (2009). 42, 339-341.
;
_computing_publication_material
;
O. V. Dolomanov, L. J. Bourhis, R. J. Gildea, J. A. K. Howard and H. Puschmann,
OLEX2: a complete structure solution, refinement and analysis program.
J. Appl. Cryst. (2009). 42, 339-341.
;
_computing_structure_refinement
;
SHELXL, G.M. Sheldrick, Acta Cryst.
(2008). A64, 112-122
;
_computing_structure_solution
;
SHELXS, G.M. Sheldrick, Acta Cryst.
(2008). A64, 112-122
;
_diffrn_ambient_temperature 291.15
_diffrn_detector_area_resol_mean 16.2312
_diffrn_measured_fraction_theta_full 0.999
_diffrn_measured_fraction_theta_max 0.999
_diffrn_measurement_details
;
  1 omega  -76.00  -32.00   1.0000   12.0000
omega____ theta____ kappa____ phi______ frames
    -      -17.1323  128.0000  -36.0000 44

  2 omega  -19.00   12.00   1.0000   12.0000
omega____ theta____ kappa____ phi______ frames
    -      -17.1323  -99.0000 -180.0000 31

  3 omega   -4.00   62.00   1.0000   12.0000
omega____ theta____ kappa____ phi______ frames
    -       19.6323  -99.0000  -90.0000 66

  4 omega   36.00   64.00   1.0000   12.0000
omega____ theta____ kappa____ phi______ frames
    -       19.6323  178.0000   60.0000 28

  5 omega   -5.00   70.00   1.0000   12.0000
omega____ theta____ kappa____ phi______ frames
    -       19.6323   37.0000 -150.0000 75

  6 omega  -53.00   64.00   1.0000   12.0000
omega____ theta____ kappa____ phi______ frames
    -       19.6323  -19.0000    0.0000 117

  7 omega   -6.00   70.00   1.0000   12.0000
omega____ theta____ kappa____ phi______ frames
    -       19.6323   37.0000   60.0000 76
;
_diffrn_measurement_device_type 'Xcalibur, Eos, Gemini'
_diffrn_measurement_method '\w scans'
_diffrn_orient_matrix_UB_11 0.0603569000
_diffrn_orient_matrix_UB_12 -0.0065931000
_diffrn_orient_matrix_UB_13 0.0175368000
_diffrn_orient_matrix_UB_21 0.0348079000
_diffrn_orient_matrix_UB_22 0.0172778000
_diffrn_orient_matrix_UB_23 -0.0585496000
_diffrn_orient_matrix_UB_31 -0.0236567000
_diffrn_orient_matrix_UB_32 0.0600628000
_diffrn_orient_matrix_UB_33 -0.0033859000
_diffrn_radiation_monochromator graphite
_diffrn_radiation_type 'Mo K\a'
_diffrn_radiation_wavelength 0.7107
_diffrn_reflns_av_R_equivalents 0.0287
_diffrn_reflns_av_unetI/netI 0.0572
_diffrn_reflns_limit_h_max 13
_diffrn_reflns_limit_h_min -13
_diffrn_reflns_limit_k_max 16
_diffrn_reflns_limit_k_min -15
_diffrn_reflns_limit_l_max 16
_diffrn_reflns_limit_l_min -15
_diffrn_reflns_number 12140
_diffrn_reflns_theta_full 26.37
_diffrn_reflns_theta_max 26.37
_diffrn_reflns_theta_min 2.92
_diffrn_source 'Enhance (Mo) X-ray Source'
_exptl_absorpt_coefficient_mu 2.097
_exptl_absorpt_correction_T_max 1.00000
_exptl_absorpt_correction_T_min 0.97715
_exptl_absorpt_correction_type multi-scan
_exptl_absorpt_process_details
;
CrysAlisPro, Agilent Technologies,
Version 1.171.36.21 (release 14-08-2012 CrysAlis171 .NET)
(compiled Sep 14 2012,17:21:16)
Empirical absorption correction using spherical harmonics,
 implemented in SCALE3 ABSPACK scaling algorithm.
;
_exptl_crystal_density_diffrn 2.211
_exptl_crystal_density_method 'not measured'
_exptl_crystal_F_000 951
_exptl_crystal_size_max 0.17
_exptl_crystal_size_mid 0.16
_exptl_crystal_size_min 0.15
_refine_diff_density_max 0.754
_refine_diff_density_min -0.648
_refine_diff_density_rms 0.101
_refine_ls_extinction_method none
_refine_ls_goodness_of_fit_ref 1.018
_refine_ls_hydrogen_treatment constr
_refine_ls_matrix_type full
_refine_ls_number_parameters 400
_refine_ls_number_reflns 6016
_refine_ls_number_restraints 0
_refine_ls_restrained_S_all 1.018
_refine_ls_R_factor_all 0.0489
_refine_ls_R_factor_gt 0.0325
_refine_ls_shift/su_max 0.001
_refine_ls_shift/su_mean 0.000
_refine_ls_structure_factor_coef Fsqd
_refine_ls_weighting_details 'calc w=1/[\s^2^(Fo^2^)+(0.0114P)^2^+0.0000P] where P=(Fo^2^+2Fc^2^)/3'
_refine_ls_weighting_scheme calc
_refine_ls_wR_factor_gt 0.0496
_refine_ls_wR_factor_ref 0.0541
_reflns_number_gt 4804
_reflns_number_total 6016
_reflns_threshold_expression >2sigma(I)
_cod_data_source_file c3ce41223g.txt
_cod_data_source_block nyy2013031803
_cod_original_cell_volume 1470.68(13)
_cod_database_code 7211342
_chemical_oxdiff_formula C20H20N4O4Mo8Cu1
_reflns_odcompleteness_completeness 99.87
_reflns_odcompleteness_iscentric 1
_reflns_odcompleteness_theta 26.32
_olex2_refinement_description
;
1. Fixed Uiso
 At 1.2 times of:
  H16 of C16, {H15A,H15B} of C15, H14 of C14, H2 of C2, H13 of C13, H10 of
  C10, {H7A,H7B} of C7, H18 of C18, H12 of C12, H6 of N6, H17 of C17, {H11A,
  H11B} of C11, H8 of C8, H6A of C6, H9 of C9, H4 of C4
 At 1.5 times of:
  {H14A,H14B} of O14, {H15C,H15D} of O15
2.a Free rotating group:
 O14(H14A,H14B), O15(H15C,H15D)
2.b Secondary CH2 refined with riding coordinates:
 C7(H7A,H7B), C11(H11A,H11B), C15(H15A,H15B)
2.c Aromatic/amide H refined with riding coordinates:
 N6(H6), C2(H2), C4(H4), C6(H6A), C8(H8), C9(H9), C10(H10), C12(H12), C13(H13),
  C14(H14), C16(H16), C17(H17), C18(H18)
;

loop_
_space_group_symop_id
_space_group_symop_operation_xyz
1 'x, y, z'
2 '-x, -y, -z'

loop_
_atom_site_label
_atom_site_type_symbol
_atom_site_fract_x
_atom_site_fract_y
_atom_site_fract_z
_atom_site_U_iso_or_equiv
_atom_site_adp_type
_atom_site_occupancy
_atom_site_symmetry_multiplicity
_atom_site_calc_flag
_atom_site_refinement_flags
Mo1 Mo 0.65395(4) 0.24099(3) 0.46643(3) 0.02628(9) Uani 1 1 d .
Mo2 Mo 0.61662(4) 0.48879(3) 0.24061(3) 0.02381(9) Uani 1 1 d .
Mo3 Mo 0.34512(3) 0.47685(3) 0.49360(3) 0.02154(9) Uani 1 1 d .
Mo4 Mo 0.52523(4) 0.22084(3) 0.75452(3) 0.03535(11) Uani 1 1 d .
Cu3 Cu 1.0000 0.5000 0.0000 0.02819(18) Uani 1 2 d S
O1 O 0.6209(3) 0.1122(2) 0.4944(2) 0.0452(8) Uani 1 1 d .
O2 O 0.8286(3) 0.2183(2) 0.4193(2) 0.0447(8) Uani 1 1 d .
O3 O 0.6582(3) 0.2231(2) 0.6230(2) 0.0327(7) Uani 1 1 d .
O4 O 0.6274(3) 0.44190(19) 0.4328(2) 0.0302(7) Uani 1 1 d .
O5 O 0.5926(3) 0.33408(19) 0.3233(2) 0.0270(6) Uani 1 1 d .
O6 O 0.7903(3) 0.4571(2) 0.1847(2) 0.0342(7) Uani 1 1 d .
O7 O 0.5432(3) 0.5336(2) 0.1259(2) 0.0348(7) Uani 1 1 d .
O8 O 0.3918(3) 0.5430(2) 0.3436(2) 0.0312(7) Uani 1 1 d .
O9 O 0.1713(3) 0.4920(2) 0.5250(3) 0.0415(8) Uani 1 1 d .
O10 O 0.4278(3) 0.32152(19) 0.5384(2) 0.0311(7) Uani 1 1 d .
O11 O 0.3881(3) 0.35735(19) 0.7577(2) 0.0319(7) Uani 1 1 d .
O12 O 0.4475(4) 0.1128(2) 0.7908(3) 0.0712(12) Uani 1 1 d .
O13 O 0.6135(4) 0.1809(3) 0.8595(3) 0.0694(11) Uani 1 1 d .
O14 O 0.2942(4) 0.1639(3) 0.5217(4) 0.0683(11) Uani 1 1 d G
H14A H 0.2198 0.1888 0.4964 0.102 Uiso 1 1 d G
H14B H 0.3141 0.2221 0.5219 0.102 Uiso 1 1 d G
O15 O 0.0542(4) 0.3103(3) 0.4216(4) 0.0876(13) Uani 1 1 d G
H15C H -0.0072 0.3703 0.4341 0.131 Uiso 1 1 d G
H15D H 0.1308 0.3282 0.3873 0.131 Uiso 1 1 d G
N1 N 1.0697(3) 0.6301(2) 0.2106(3) 0.0267(8) Uani 1 1 d .
N2 N 1.0658(4) 0.5557(2) 0.0892(3) 0.0299(8) Uani 1 1 d .
N3 N 1.1342(3) 1.1498(2) 0.1943(3) 0.0250(8) Uani 1 1 d .
N4 N 1.1068(3) 1.3321(2) 0.0729(3) 0.0271(8) Uani 1 1 d .
N5 N 0.6134(4) 1.1345(3) 0.1617(3) 0.0361(9) Uani 1 1 d .
N6 N 0.4518(4) 1.1574(3) 0.3074(4) 0.0507(11) Uani 1 1 d .
H6 H 0.4040 1.1444 0.3767 0.061 Uiso 1 1 calc R
C1 C 0.9868(4) 0.8155(3) 0.2566(3) 0.0276(10) Uani 1 1 d .
C2 C 1.0534(4) 0.8695(3) 0.2878(3) 0.0260(9) Uani 1 1 d .
H2 H 1.1206 0.8230 0.3325 0.031 Uiso 1 1 calc R
C3 C 1.0211(4) 0.9921(3) 0.2532(3) 0.0268(9) Uani 1 1 d .
C4 C 0.9206(4) 1.0585(3) 0.1881(4) 0.0345(11) Uani 1 1 d .
H4 H 0.8977 1.1406 0.1651 0.041 Uiso 1 1 calc R
C5 C 0.8522(4) 1.0071(3) 0.1556(4) 0.0340(10) Uani 1 1 d .
C6 C 0.8869(4) 0.8851(3) 0.1907(4) 0.0335(10) Uani 1 1 d .
H6A H 0.8421 0.8492 0.1695 0.040 Uiso 1 1 calc R
C7 C 1.0207(5) 0.6807(3) 0.3027(3) 0.0332(11) Uani 1 1 d .
H7A H 1.0915 0.6493 0.3484 0.040 Uiso 1 1 calc R
H7B H 0.9384 0.6564 0.3531 0.040 Uiso 1 1 calc R
C8 C 1.2004(4) 0.6089(3) 0.1482(4) 0.0382(11) Uani 1 1 d .
H8 H 1.2767 0.6234 0.1553 0.046 Uiso 1 1 calc R
C9 C 1.1981(4) 0.5623(3) 0.0735(4) 0.0379(11) Uani 1 1 d .
H9 H 1.2740 0.5386 0.0200 0.045 Uiso 1 1 calc R
C10 C 0.9916(4) 0.5963(3) 0.1730(4) 0.0306(10) Uani 1 1 d .
H10 H 0.8977 0.6010 0.2025 0.037 Uiso 1 1 calc R
C11 C 1.0950(4) 1.0475(3) 0.2905(3) 0.0286(10) Uani 1 1 d .
H11A H 1.0346 1.0726 0.3543 0.034 Uiso 1 1 calc R
H11B H 1.1775 0.9892 0.3168 0.034 Uiso 1 1 calc R
C12 C 1.2337(4) 1.1471(3) 0.0986(4) 0.0385(12) Uani 1 1 d .
H12 H 1.3007 1.0807 0.0863 0.046 Uiso 1 1 calc R
C13 C 1.2164(5) 1.2599(3) 0.0244(4) 0.0445(12) Uani 1 1 d .
H13 H 1.2710 1.2845 -0.0486 0.053 Uiso 1 1 calc R
C14 C 1.0596(4) 1.2627(3) 0.1749(3) 0.0261(9) Uani 1 1 d .
H14 H 0.9839 1.2885 0.2273 0.031 Uiso 1 1 calc R
C15 C 0.7377(5) 1.0818(4) 0.0895(4) 0.0438(12) Uani 1 1 d .
H15A H 0.7697 1.1444 0.0227 0.053 Uiso 1 1 calc R
H15B H 0.7139 1.0332 0.0622 0.053 Uiso 1 1 calc R
C16 C 0.5167(5) 1.2385(4) 0.1225(5) 0.0553(14) Uani 1 1 d .
H16 H 0.5194 1.2897 0.0464 0.066 Uiso 1 1 calc R
C17 C 0.4174(6) 1.2532(4) 0.2138(5) 0.0643(17) Uani 1 1 d .
H17 H 0.3395 1.3172 0.2130 0.077 Uiso 1 1 calc R
C18 C 0.5709(5) 1.0875(4) 0.2743(4) 0.0437(12) Uani 1 1 d .
H18 H 0.6175 1.0164 0.3225 0.052 Uiso 1 1 calc R

loop_
_atom_site_aniso_label
_atom_site_aniso_U_11
_atom_site_aniso_U_22
_atom_site_aniso_U_33
_atom_site_aniso_U_23
_atom_site_aniso_U_13
_atom_site_aniso_U_12
Mo1 0.0308(2) 0.02210(17) 0.0223(2) -0.00793(16) -0.00651(18) -0.00157(15)
Mo2 0.0237(2) 0.02344(17) 0.0201(2) -0.00730(16) -0.00243(17) -0.00347(14)
Mo3 0.01999(19) 0.02307(17) 0.0211(2) -0.00706(15) -0.00343(16) -0.00645(14)
Mo4 0.0308(2) 0.0309(2) 0.0332(2) -0.01141(19) -0.0005(2) -0.00045(16)
Cu3 0.0428(5) 0.0161(3) 0.0301(4) -0.0067(3) -0.0176(4) -0.0052(3)
O1 0.067(2) 0.0271(15) 0.039(2) -0.0052(14) -0.0191(19) -0.0106(15)
O2 0.0334(19) 0.0478(17) 0.037(2) -0.0132(16) -0.0067(16) 0.0046(14)
O3 0.0317(17) 0.0338(15) 0.0269(17) -0.0102(13) -0.0132(15) 0.0038(13)
O4 0.0395(18) 0.0238(13) 0.0268(17) -0.0079(13) -0.0115(15) -0.0048(12)
O5 0.0340(17) 0.0247(13) 0.0227(16) -0.0087(12) -0.0064(14) -0.0069(12)
O6 0.0275(17) 0.0314(14) 0.0395(19) -0.0146(14) -0.0022(15) -0.0042(12)
O7 0.0321(17) 0.0392(15) 0.0252(17) -0.0072(14) -0.0067(15) -0.0047(13)
O8 0.0269(16) 0.0348(15) 0.0258(17) -0.0113(13) -0.0061(14) 0.0003(12)
O9 0.0256(17) 0.0435(16) 0.046(2) -0.0079(15) -0.0010(16) -0.0137(13)
O10 0.0331(17) 0.0278(14) 0.0255(17) -0.0053(13) -0.0025(14) -0.0079(12)
O11 0.0313(17) 0.0265(14) 0.0346(18) -0.0079(13) -0.0021(15) -0.0109(12)
O12 0.076(3) 0.0349(17) 0.086(3) -0.0219(19) 0.014(2) -0.0218(17)
O13 0.069(3) 0.084(2) 0.034(2) -0.0215(19) -0.020(2) 0.013(2)
O14 0.054(3) 0.070(2) 0.083(3) -0.034(2) -0.009(2) -0.0144(19)
O15 0.065(3) 0.099(3) 0.088(4) -0.049(3) -0.016(3) 0.011(2)
N1 0.033(2) 0.0224(16) 0.028(2) -0.0085(16) -0.0111(18) -0.0069(15)
N2 0.038(2) 0.0201(16) 0.034(2) -0.0102(16) -0.0143(19) -0.0029(15)
N3 0.0263(19) 0.0169(16) 0.030(2) -0.0075(15) -0.0078(17) -0.0020(14)
N4 0.034(2) 0.0187(16) 0.028(2) -0.0063(16) -0.0088(18) -0.0061(15)
N5 0.037(2) 0.0324(19) 0.038(2) -0.0058(19) -0.023(2) -0.0028(17)
N6 0.049(3) 0.057(3) 0.050(3) -0.026(2) -0.012(2) -0.008(2)
C1 0.034(3) 0.028(2) 0.022(2) -0.0089(19) -0.003(2) -0.0105(18)
C2 0.027(2) 0.024(2) 0.024(2) -0.0057(18) -0.009(2) -0.0037(17)
C3 0.029(2) 0.023(2) 0.025(2) -0.0048(18) -0.007(2) -0.0065(17)
C4 0.039(3) 0.022(2) 0.038(3) -0.005(2) -0.016(2) -0.0020(19)
C5 0.031(3) 0.037(2) 0.031(3) -0.008(2) -0.014(2) -0.0038(19)
C6 0.038(3) 0.038(2) 0.031(3) -0.012(2) -0.011(2) -0.014(2)
C7 0.055(3) 0.028(2) 0.023(2) -0.0079(19) -0.011(2) -0.015(2)
C8 0.029(3) 0.048(3) 0.045(3) -0.021(2) -0.011(2) -0.008(2)
C9 0.027(3) 0.046(3) 0.038(3) -0.022(2) -0.004(2) 0.000(2)
C10 0.030(2) 0.033(2) 0.037(3) -0.015(2) -0.006(2) -0.0136(19)
C11 0.034(2) 0.0169(18) 0.031(3) -0.0002(18) -0.013(2) -0.0061(17)
C12 0.034(3) 0.024(2) 0.044(3) -0.014(2) 0.003(2) 0.0011(19)
C13 0.040(3) 0.033(2) 0.042(3) -0.007(2) 0.005(3) -0.007(2)
C14 0.031(2) 0.0204(19) 0.027(3) -0.0108(19) -0.007(2) -0.0031(18)
C15 0.046(3) 0.048(3) 0.036(3) -0.008(2) -0.019(3) -0.009(2)
C16 0.059(4) 0.045(3) 0.050(4) -0.002(3) -0.032(3) 0.001(3)
C17 0.059(4) 0.055(3) 0.069(4) -0.015(3) -0.040(4) 0.011(3)
C18 0.053(3) 0.035(3) 0.039(3) -0.009(2) -0.014(3) -0.008(2)

loop_
_atom_type_symbol
_atom_type_description
_atom_type_scat_dispersion_real
_atom_type_scat_dispersion_imag
_atom_type_scat_source
C C 0.0033 0.0016 'International Tables Vol C Tables 4.2.6.8 and 6.1.1.4'
H H 0.0000 0.0000 'International Tables Vol C Tables 4.2.6.8 and 6.1.1.4'
Cu Cu 0.3201 1.2651 'International Tables Vol C Tables 4.2.6.8 and 6.1.1.4'
Mo Mo -1.6832 0.6857 'International Tables Vol C Tables 4.2.6.8 and 6.1.1.4'
N N 0.0061 0.0033 'International Tables Vol C Tables 4.2.6.8 and 6.1.1.4'
O O 0.0106 0.0060 'International Tables Vol C Tables 4.2.6.8 and 6.1.1.4'

loop_
_geom_angle_atom_site_label_1
_geom_angle_atom_site_label_2
_geom_angle_atom_site_label_3
_geom_angle
_geom_angle_site_symmetry_1
_geom_angle_site_symmetry_3
O1 Mo1 O2 105.79(14) . .
O1 Mo1 O3 99.92(12) . .
O1 Mo1 O4 162.81(12) . .
O1 Mo1 O5 100.52(12) . .
O1 Mo1 O10 91.97(12) . .
O2 Mo1 O3 94.36(12) . .
O2 Mo1 O4 91.00(11) . .
O2 Mo1 O5 100.38(13) . .
O2 Mo1 O10 161.37(11) . .
O3 Mo1 O4 82.08(9) . .
O3 Mo1 O10 76.70(10) . .
O5 Mo1 O3 150.40(9) . .
O5 Mo1 O4 72.21(9) . .
O5 Mo1 O10 81.43(10) . .
O10 Mo1 O4 71.76(9) . .
O5 Mo2 O4 72.91(9) . .
O5 Mo2 O8 82.76(10) . .
O5 Mo2 O11 148.94(11) . 2_666
O6 Mo2 O4 98.40(11) . .
O6 Mo2 O5 100.64(11) . .
O6 Mo2 O8 167.93(11) . .
O6 Mo2 O11 93.17(11) . 2_666
O7 Mo2 O4 157.82(11) . .
O7 Mo2 O5 102.44(11) . .
O7 Mo2 O6 103.77(13) . .
O7 Mo2 O8 86.61(11) . .
O7 Mo2 O11 101.04(11) . 2_666
O8 Mo2 O4 71.36(9) . .
O11 Mo2 O4 77.65(9) 2_666 .
O11 Mo2 O8 78.62(10) 2_666 .
O8 Mo3 O4 110.32(11) . 2_666
O8 Mo3 O10 110.61(11) . .
O9 Mo3 O4 106.33(12) . 2_666
O9 Mo3 O8 106.83(13) . .
O9 Mo3 O10 107.02(12) . .
O10 Mo3 O4 115.24(11) . 2_666
O3 Mo4 O11 118.96(11) . .
O12 Mo4 O3 109.58(14) . .
O12 Mo4 O11 107.73(14) . .
O12 Mo4 O13 107.04(18) . .
O13 Mo4 O3 105.20(14) . .
O13 Mo4 O11 107.74(13) . .
N2 Cu3 N2 180.0 . 2_765
N2 Cu3 N4 90.89(12) . 1_545
N2 Cu3 N4 89.11(12) 2_765 1_545
N2 Cu3 N4 89.11(12) . 2_775
N2 Cu3 N4 90.89(12) 2_765 2_775
N4 Cu3 N4 180.000(1) 1_545 2_775
Mo4 O3 Mo1 133.37(15) . .
Mo2 O4 Mo1 89.20(8) . .
Mo3 O4 Mo1 135.93(13) 2_666 .
Mo3 O4 Mo2 132.71(12) 2_666 .
Mo2 O5 Mo1 120.59(12) . .
Mo3 O8 Mo2 122.40(12) . .
Mo3 O10 Mo1 123.88(13) . .
Mo4 O11 Mo2 134.35(15) . 2_666
H14A O14 H14B 109.4 . .
H15C O15 H15D 109.5 . .
C8 N1 C7 126.7(3) . .
C10 N1 C7 125.7(4) . .
C10 N1 C8 107.6(3) . .
C9 N2 Cu3 126.8(3) . .
C10 N2 Cu3 127.1(3) . .
C10 N2 C9 106.0(3) . .
C12 N3 C11 126.7(3) . .
C14 N3 C11 125.1(3) . .
C14 N3 C12 107.0(3) . .
C13 N4 Cu3 130.0(3) . 1_565
C14 N4 Cu3 122.7(3) . 1_565
C14 N4 C13 105.6(3) . .
C16 N5 C15 125.7(4) . .
C18 N5 C15 126.6(4) . .
C18 N5 C16 107.6(4) . .
C17 N6 H6 125.8 . .
C18 N6 H6 125.8 . .
C18 N6 C17 108.5(4) . .
C2 C1 C7 118.5(3) . .
C6 C1 C2 119.2(3) . .
C6 C1 C7 122.3(3) . .
C1 C2 H2 119.6 . .
C1 C2 C3 120.9(4) . .
C3 C2 H2 119.6 . .
C2 C3 C11 119.2(3) . .
C4 C3 C2 118.3(3) . .
C4 C3 C11 122.6(3) . .
C3 C4 H4 118.9 . .
C3 C4 C5 122.2(3) . .
C5 C4 H4 118.9 . .
C4 C5 C15 120.9(3) . .
C6 C5 C4 118.3(4) . .
C6 C5 C15 120.7(4) . .
C1 C6 C5 121.2(4) . .
C1 C6 H6A 119.4 . .
C5 C6 H6A 119.4 . .
N1 C7 C1 112.8(3) . .
N1 C7 H7A 109.0 . .
N1 C7 H7B 109.0 . .
C1 C7 H7A 109.0 . .
C1 C7 H7B 109.0 . .
H7A C7 H7B 107.8 . .
N1 C8 H8 126.7 . .
C9 C8 N1 106.5(4) . .
C9 C8 H8 126.7 . .
N2 C9 H9 125.5 . .
C8 C9 N2 109.1(4) . .
C8 C9 H9 125.5 . .
N1 C10 H10 124.6 . .
N2 C10 N1 110.8(4) . .
N2 C10 H10 124.6 . .
N3 C11 C3 110.4(3) . .
N3 C11 H11A 109.6 . .
N3 C11 H11B 109.6 . .
C3 C11 H11A 109.6 . .
C3 C11 H11B 109.6 . .
H11A C11 H11B 108.1 . .
N3 C12 H12 126.8 . .
C13 C12 N3 106.4(3) . .
C13 C12 H12 126.8 . .
N4 C13 H13 125.2 . .
C12 C13 N4 109.5(4) . .
C12 C13 H13 125.2 . .
N3 C14 H14 124.3 . .
N4 C14 N3 111.4(4) . .
N4 C14 H14 124.3 . .
N5 C15 C5 111.4(3) . .
N5 C15 H15A 109.4 . .
N5 C15 H15B 109.4 . .
C5 C15 H15A 109.4 . .
C5 C15 H15B 109.4 . .
H15A C15 H15B 108.0 . .
N5 C16 H16 126.3 . .
C17 C16 N5 107.5(5) . .
C17 C16 H16 126.3 . .
N6 C17 H17 126.4 . .
C16 C17 N6 107.2(4) . .
C16 C17 H17 126.4 . .
N5 C18 H18 125.4 . .
N6 C18 N5 109.2(4) . .
N6 C18 H18 125.4 . .

loop_
_geom_bond_atom_site_label_1
_geom_bond_atom_site_label_2
_geom_bond_distance
_geom_bond_site_symmetry_2
Mo1 O1 1.685(2) .
Mo1 O2 1.701(3) .
Mo1 O3 1.969(3) .
Mo1 O4 2.363(2) .
Mo1 O5 1.915(2) .
Mo1 O10 2.290(3) .
Mo2 O4 2.348(3) .
Mo2 O5 1.894(2) .
Mo2 O6 1.705(3) .
Mo2 O7 1.692(3) .
Mo2 O8 2.338(3) .
Mo2 O11 1.977(2) 2_666
Mo3 O4 1.831(2) 2_666
Mo3 O8 1.753(3) .
Mo3 O9 1.702(3) .
Mo3 O10 1.787(2) .
Mo4 O3 1.831(3) .
Mo4 O11 1.838(2) .
Mo4 O12 1.692(3) .
Mo4 O13 1.698(3) .
Cu3 N2 1.984(3) .
Cu3 N2 1.984(3) 2_765
Cu3 N4 2.014(3) 1_545
Cu3 N4 2.014(3) 2_775
O4 Mo3 1.831(2) 2_666
O11 Mo2 1.977(2) 2_666
O14 H14A 0.8502 .
O14 H14B 0.8505 .
O15 H15C 0.8495 .
O15 H15D 0.8500 .
N1 C7 1.469(4) .
N1 C8 1.353(5) .
N1 C10 1.345(4) .
N2 C9 1.373(5) .
N2 C10 1.310(5) .
N3 C11 1.468(4) .
N3 C12 1.352(5) .
N3 C14 1.339(4) .
N4 Cu3 2.014(3) 1_565
N4 C13 1.361(5) .
N4 C14 1.308(5) .
N5 C15 1.473(5) .
N5 C16 1.367(5) .
N5 C18 1.322(5) .
N6 H6 0.8600 .
N6 C17 1.356(6) .
N6 C18 1.318(5) .
C1 C2 1.385(5) .
C1 C6 1.380(5) .
C1 C7 1.523(5) .
C2 H2 0.9300 .
C2 C3 1.390(4) .
C3 C4 1.374(5) .
C3 C11 1.515(5) .
C4 H4 0.9300 .
C4 C5 1.384(5) .
C5 C6 1.380(5) .
C5 C15 1.503(5) .
C6 H6A 0.9300 .
C7 H7A 0.9700 .
C7 H7B 0.9700 .
C8 H8 0.9300 .
C8 C9 1.352(5) .
C9 H9 0.9300 .
C10 H10 0.9300 .
C11 H11A 0.9700 .
C11 H11B 0.9700 .
C12 H12 0.9300 .
C12 C13 1.349(5) .
C13 H13 0.9300 .
C14 H14 0.9300 .
C15 H15A 0.9700 .
C15 H15B 0.9700 .
C16 H16 0.9300 .
C16 C17 1.340(7) .
C17 H17 0.9300 .
C18 H18 0.9300 .

loop_
_geom_hbond_atom_site_label_D
_geom_hbond_atom_site_label_H
_geom_hbond_atom_site_label_A
_geom_hbond_distance_DH
_geom_hbond_distance_HA
_geom_hbond_distance_DA
_geom_hbond_angle_DHA
_geom_hbond_site_symmetry_A
O14 H14A O15 0.85 2.07 2.876(6) 157.8 .
O14 H14B O10 0.85 2.15 2.969(5) 160.2 .
O15 H15C O9 0.85 2.10 2.949(4) 174.6 2_566
N6 H6 O14 0.86 1.94 2.774(6) 162.9 1_565

loop_
_geom_torsion_atom_site_label_1
_geom_torsion_atom_site_label_2
_geom_torsion_atom_site_label_3
_geom_torsion_atom_site_label_4
_geom_torsion
_geom_torsion_site_symmetry_1
_geom_torsion_site_symmetry_4
Cu3 N2 C9 C8 177.7(3) . .
Cu3 N2 C10 N1 -177.7(2) . .
Cu3 N4 C13 C12 -165.3(3) 1_565 .
Cu3 N4 C14 N3 167.1(2) 1_565 .
O1 Mo1 O3 Mo4 -68.4(2) . .
O1 Mo1 O4 Mo2 -81.4(4) . .
O1 Mo1 O4 Mo3 114.7(4) . 2_666
O1 Mo1 O5 Mo2 -175.28(15) . .
O1 Mo1 O10 Mo3 -153.07(17) . .
O2 Mo1 O3 Mo4 -175.32(18) . .
O2 Mo1 O4 Mo2 86.31(12) . .
O2 Mo1 O4 Mo3 -77.6(2) . 2_666
O2 Mo1 O5 Mo2 -66.90(16) . .
O2 Mo1 O10 Mo3 44.4(4) . .
O3 Mo1 O4 Mo2 -179.42(11) . .
O3 Mo1 O4 Mo3 16.7(2) . 2_666
O3 Mo1 O5 Mo2 51.7(3) . .
O3 Mo1 O10 Mo3 107.20(16) . .
O3 Mo4 O11 Mo2 -69.8(2) . 2_666
O4 Mo1 O3 Mo4 94.28(18) . .
O4 Mo1 O5 Mo2 20.80(13) . .
O4 Mo1 O10 Mo3 21.28(14) . .
O4 Mo2 O5 Mo1 -20.86(13) . .
O4 Mo2 O8 Mo3 -24.21(13) . .
O4 Mo3 O8 Mo2 89.70(15) 2_666 .
O4 Mo3 O10 Mo1 -84.44(17) 2_666 .
O5 Mo1 O3 Mo4 64.7(3) . .
O5 Mo1 O4 Mo2 -14.28(9) . .
O5 Mo1 O4 Mo3 -178.2(2) . 2_666
O5 Mo1 O10 Mo3 -52.72(15) . .
O5 Mo2 O4 Mo1 14.39(9) . .
O5 Mo2 O4 Mo3 179.2(2) . 2_666
O5 Mo2 O8 Mo3 50.14(15) . .
O6 Mo2 O4 Mo1 -84.24(11) . .
O6 Mo2 O4 Mo3 80.55(19) . 2_666
O6 Mo2 O5 Mo1 74.75(16) . .
O6 Mo2 O8 Mo3 -57.1(6) . .
O7 Mo2 O4 Mo1 95.4(3) . .
O7 Mo2 O4 Mo3 -99.8(3) . 2_666
O7 Mo2 O5 Mo1 -178.42(14) . .
O7 Mo2 O8 Mo3 153.15(16) . .
O8 Mo2 O4 Mo1 102.35(10) . .
O8 Mo2 O4 Mo3 -92.86(18) . 2_666
O8 Mo2 O5 Mo1 -93.52(14) . .
O8 Mo3 O10 Mo1 41.55(18) . .
O9 Mo3 O8 Mo2 -155.12(14) . .
O9 Mo3 O10 Mo1 157.57(15) . .
O10 Mo1 O3 Mo4 21.24(16) . .
O10 Mo1 O4 Mo2 -100.89(10) . .
O10 Mo1 O4 Mo3 95.2(2) . 2_666
O10 Mo1 O5 Mo2 94.31(14) . .
O10 Mo3 O8 Mo2 -38.99(18) . .
O11 Mo2 O4 Mo1 -175.66(11) 2_666 .
O11 Mo2 O4 Mo3 -10.87(18) 2_666 2_666
O11 Mo2 O5 Mo1 -40.1(3) 2_666 .
O11 Mo2 O8 Mo3 -104.87(16) 2_666 .
O11 Mo4 O3 Mo1 -67.6(2) . .
O12 Mo4 O3 Mo1 56.9(2) . .
O12 Mo4 O11 Mo2 164.9(2) . 2_666
O13 Mo4 O3 Mo1 171.66(18) . .
O13 Mo4 O11 Mo2 49.7(3) . 2_666
N1 C8 C9 N2 0.5(5) . .
N2 Cu3 N2 C9 126(9) 2_765 .
N2 Cu3 N2 C10 -55(9) 2_765 .
N3 C12 C13 N4 -0.4(5) . .
N4 Cu3 N2 C9 70.6(3) 1_545 .
N4 Cu3 N2 C9 -109.4(3) 2_775 .
N4 Cu3 N2 C10 -111.1(3) 1_545 .
N4 Cu3 N2 C10 68.9(3) 2_775 .
N5 C16 C17 N6 -1.4(6) . .
C1 C2 C3 C4 0.6(6) . .
C1 C2 C3 C11 179.2(4) . .
C2 C1 C6 C5 -0.1(6) . .
C2 C1 C7 N1 -123.5(4) . .
C2 C3 C4 C5 -0.5(6) . .
C2 C3 C11 N3 137.5(4) . .
C3 C4 C5 C6 0.2(7) . .
C3 C4 C5 C15 176.9(4) . .
C4 C3 C11 N3 -43.9(5) . .
C4 C5 C6 C1 0.1(6) . .
C4 C5 C15 N5 -69.4(5) . .
C6 C1 C2 C3 -0.3(6) . .
C6 C1 C7 N1 60.3(5) . .
C6 C5 C15 N5 107.2(4) . .
C7 N1 C8 C9 -179.9(3) . .
C7 N1 C10 N2 179.4(3) . .
C7 C1 C2 C3 -176.6(4) . .
C7 C1 C6 C5 176.1(4) . .
C8 N1 C7 C1 82.5(5) . .
C8 N1 C10 N2 -0.6(4) . .
C9 N2 C10 N1 0.9(4) . .
C10 N1 C7 C1 -97.5(4) . .
C10 N1 C8 C9 0.0(4) . .
C10 N2 C9 C8 -0.8(5) . .
C11 N3 C12 C13 168.5(4) . .
C11 N3 C14 N4 -168.7(3) . .
C11 C3 C4 C5 -179.1(4) . .
C12 N3 C11 C3 -70.6(5) . .
C12 N3 C14 N4 -0.6(4) . .
C13 N4 C14 N3 0.4(4) . .
C14 N3 C11 C3 95.2(4) . .
C14 N3 C12 C13 0.6(5) . .
C14 N4 C13 C12 0.0(5) . .
C15 N5 C16 C17 177.5(4) . .
C15 N5 C18 N6 -176.5(4) . .
C15 C5 C6 C1 -176.6(4) . .
C16 N5 C15 C5 152.1(4) . .
C16 N5 C18 N6 0.0(5) . .
C17 N6 C18 N5 -0.9(5) . .
C18 N5 C15 C5 -32.0(6) . .
C18 N5 C16 C17 0.9(5) . .
C18 N6 C17 C16 1.5(6) . .
